data_4082614
loop_
_publ_author_name
'Gowrisankar, Saravanan'
'Neumann, Helfried'
'Spannenberg, Anke'
'Beller, Matthias'

_publ_section_title
;
 Selective Hydrogenation of Ruthenium Acylphosphine Complexes
;
_journal_issue 1
_journal_name_full Organometallics
_journal_page_first 94
_journal_paper_doi 10.1021/om4008086
_journal_volume 33
_journal_year 2014
_chemical_formula_sum 'C26.5 H36.5 Cl6.5 O P Ru'
_chemical_formula_weight 733.52
_chemical_name_systematic
; 
 ? 
;
_space_group_IT_number 2
_symmetry_cell_setting triclinic
_symmetry_space_group_name_Hall '-P 1'
_symmetry_space_group_name_H-M 'P -1'
_atom_sites_solution_hydrogens geom
_atom_sites_solution_primary direct
_atom_sites_solution_secondary difmap
_audit_creation_method SHELXL-97
_cell_angle_alpha 94.309(2)
_cell_angle_beta 97.282(2)
_cell_angle_gamma 115.195(2)
_cell_formula_units_Z 4
_cell_length_a 14.6405(5)
_cell_length_b 15.2404(5)
_cell_length_c 16.8663(6)
_cell_measurement_reflns_used 9285
_cell_measurement_temperature 150(2)
_cell_measurement_theta_max 27.86
_cell_measurement_theta_min 2.46
_cell_volume 3342.7(2)
_computing_cell_refinement 'SAINT (Bruker, 2009)'
_computing_data_collection 'APEX2 (Bruker, 2012)'
_computing_data_reduction SAINT
_computing_structure_refinement 'SHELXL-97 (Sheldrick, 2008)'
_computing_structure_solution 'SHELXS-97 (Sheldrick, 2008)'
_diffrn_ambient_temperature 150(2)
_diffrn_measured_fraction_theta_full 1.000
_diffrn_measured_fraction_theta_max 1.000
_diffrn_measurement_device_type 'Bruker Kappa APEX II Duo'
_diffrn_measurement_method 'omega and phi scans'
_diffrn_radiation_monochromator 'curved graphite'
_diffrn_radiation_source 'fine-focus sealed tube'
_diffrn_radiation_type MoK\a
_diffrn_radiation_wavelength 0.71073
_diffrn_reflns_av_R_equivalents 0.0461
_diffrn_reflns_av_sigmaI/netI 0.0371
_diffrn_reflns_limit_h_max 18
_diffrn_reflns_limit_h_min -19
_diffrn_reflns_limit_k_max 19
_diffrn_reflns_limit_k_min -19
_diffrn_reflns_limit_l_max 21
_diffrn_reflns_limit_l_min 0
_diffrn_reflns_number 75677
_diffrn_reflns_theta_full 27.50
_diffrn_reflns_theta_max 27.50
_diffrn_reflns_theta_min 1.49
_exptl_absorpt_coefficient_mu 1.055
_exptl_absorpt_correction_T_max 1.00
_exptl_absorpt_correction_T_min 0.91
_exptl_absorpt_correction_type multi-scan
_exptl_absorpt_process_details 'SADABS (Bruker, 2008)'
_exptl_crystal_colour red
_exptl_crystal_density_diffrn 1.458
_exptl_crystal_density_method 'not measured'
_exptl_crystal_description plate
_exptl_crystal_F_000 1492
_exptl_crystal_size_max 0.33
_exptl_crystal_size_mid 0.12
_exptl_crystal_size_min 0.08
_platon_squeeze_details
;
Contributions of further disordered solvent were removed from 
the diffraction data with PLATON / SQUEEZE (van der Sluis & Spek, 
1990; Spek, 2009).
;
_refine_diff_density_max 2.709
_refine_diff_density_min -1.854
_refine_diff_density_rms 0.131
_refine_ls_extinction_method none
_refine_ls_goodness_of_fit_ref 1.100
_refine_ls_hydrogen_treatment constr
_refine_ls_matrix_type full
_refine_ls_number_parameters 606
_refine_ls_number_reflns 15344
_refine_ls_number_restraints 63
_refine_ls_restrained_S_all 1.108
_refine_ls_R_factor_all 0.0679
_refine_ls_R_factor_gt 0.0533
_refine_ls_shift/su_max 0.001
_refine_ls_shift/su_mean 0.000
_refine_ls_structure_factor_coef Fsqd
_refine_ls_weighting_details 'calc w=1/[\s^2^(Fo^2^)+(0.0700P)^2^+8.0383P] where P=(Fo^2^+2Fc^2^)/3'
_refine_ls_weighting_scheme calc
_refine_ls_wR_factor_gt 0.1381
_refine_ls_wR_factor_ref 0.1474
_reflns_number_gt 12152
_reflns_number_total 15344
_reflns_threshold_expression >2sigma(I)
_cod_data_source_file om4008086_si_003.cif
_cod_data_source_block ax0274
_cod_original_sg_symbol_H-M P-1
_cod_original_formula_sum 'C26.50 H36.50 Cl6.50 O P Ru'
_cod_database_code 4082614

loop_
_symmetry_equiv_pos_as_xyz
'x, y, z'
'-x, -y, -z'

loop_
_atom_site_label
_atom_site_type_symbol
_atom_site_fract_x
_atom_site_fract_y
_atom_site_fract_z
_atom_site_U_iso_or_equiv
_atom_site_adp_type
_atom_site_occupancy
_atom_site_symmetry_multiplicity
_atom_site_calc_flag
_atom_site_refinement_flags
_atom_site_disorder_assembly
_atom_site_disorder_group
Cl8 Cl 0.11431(18) 0.51275(19) 0.41721(13) 0.0920(7) Uani 1 1 d . . .
Cl9 Cl 0.2669(2) 0.50983(18) 0.53967(18) 0.1254(12) Uani 1 1 d . . .
Cl10 Cl 0.17624(18) 0.6408(2) 0.56989(12) 0.0981(8) Uani 1 1 d . . .
Cl11 Cl 1.00515(12) 0.13778(11) 0.14986(11) 0.0583(4) Uani 1 1 d . . .
Cl12 Cl 0.91292(16) 0.20764(15) 0.26710(13) 0.0825(6) Uani 1 1 d . . .
Cl13 Cl 0.79113(14) 0.03716(17) 0.15149(14) 0.1022(9) Uani 1 1 d . . .
C1 C 0.8264(3) 0.7858(4) 0.1896(3) 0.0307(9) Uani 1 1 d . A .
H1 H 0.8535 0.8588 0.1986 0.037 Uiso 1 1 calc R . .
C2 C 0.7884(2) 0.7539(2) 0.09935(12) 0.0276(9) Uani 1 1 d G . .
C3 C 0.7189(2) 0.65754(18) 0.06960(16) 0.0344(10) Uani 1 1 d G . .
H3 H 0.6963 0.6108 0.1057 0.041 Uiso 1 1 calc R . .
C4 C 0.6824(2) 0.62958(17) -0.01291(17) 0.0430(12) Uani 1 1 d G . .
H4 H 0.6349 0.5637 -0.0332 0.052 Uiso 1 1 calc R . .
C5 C 0.7154(2) 0.6980(2) -0.06567(12) 0.0418(12) Uani 1 1 d G . .
H5 H 0.6905 0.6789 -0.1221 0.050 Uiso 1 1 calc R . .
C6 C 0.7850(2) 0.7944(2) -0.03592(15) 0.0386(11) Uani 1 1 d G . .
H6 H 0.8076 0.8411 -0.0720 0.046 Uiso 1 1 calc R . .
C7 C 0.8214(2) 0.82233(16) 0.04659(16) 0.0328(10) Uani 1 1 d G . .
H7 H 0.8690 0.8882 0.0669 0.039 Uiso 1 1 calc R . .
C8 C 1.0438(3) 0.8187(3) 0.1873(2) 0.0250(8) Uani 1 1 d . A .
H8 H 1.1014 0.8089 0.2173 0.030 Uiso 1 1 calc R . .
C9 C 1.0319(3) 0.7770(3) 0.0987(3) 0.0277(9) Uani 1 1 d . . .
H9A H 0.9763 0.7856 0.0654 0.033 Uiso 1 1 calc R . .
H9B H 1.0127 0.7060 0.0944 0.033 Uiso 1 1 calc R . .
C10 C 1.1325(4) 0.8292(4) 0.0664(3) 0.0399(11) Uani 1 1 d . . .
H10A H 1.1856 0.8134 0.0952 0.048 Uiso 1 1 calc R . .
H10B H 1.1214 0.8044 0.0083 0.048 Uiso 1 1 calc R . .
C11 C 1.1704(4) 0.9391(4) 0.0770(3) 0.0472(13) Uani 1 1 d . . .
H11A H 1.1216 0.9557 0.0426 0.057 Uiso 1 1 calc R . .
H11B H 1.2377 0.9701 0.0595 0.057 Uiso 1 1 calc R . .
C12 C 1.1809(4) 0.9791(4) 0.1652(3) 0.0465(13) Uani 1 1 d . . .
H12A H 1.2028 1.0506 0.1702 0.056 Uiso 1 1 calc R . .
H12B H 1.2347 0.9682 0.1986 0.056 Uiso 1 1 calc R . .
C13 C 1.0798(4) 0.9300(3) 0.1972(3) 0.0340(10) Uani 1 1 d . . .
H13A H 1.0902 0.9557 0.2550 0.041 Uiso 1 1 calc R . .
H13B H 1.0269 0.9450 0.1670 0.041 Uiso 1 1 calc R . .
C14 C 0.8901(3) 0.6258(3) 0.2062(3) 0.0243(8) Uani 1 1 d . A .
H14 H 0.8673 0.6143 0.1464 0.029 Uiso 1 1 calc R . .
C15 C 0.9741(3) 0.5912(3) 0.2218(3) 0.0284(9) Uani 1 1 d . . .
H15A H 1.0346 0.6337 0.1993 0.034 Uiso 1 1 calc R . .
H15B H 0.9957 0.5963 0.2806 0.034 Uiso 1 1 calc R . .
C16 C 0.9344(4) 0.4851(3) 0.1824(3) 0.0338(10) Uani 1 1 d . . .
H16A H 0.9189 0.4817 0.1230 0.041 Uiso 1 1 calc R . .
H16B H 0.9886 0.4632 0.1946 0.041 Uiso 1 1 calc R . .
C17 C 0.8383(5) 0.4162(4) 0.2117(4) 0.0504(14) Uani 1 1 d . . .
H17A H 0.8558 0.4119 0.2695 0.060 Uiso 1 1 calc R . .
H17B H 0.8115 0.3498 0.1809 0.060 Uiso 1 1 calc R . .
C18 C 0.7559(4) 0.4527(4) 0.2010(5) 0.0543(16) Uani 1 1 d . . .
H18A H 0.6967 0.4101 0.2247 0.065 Uiso 1 1 calc R . .
H18B H 0.7317 0.4485 0.1427 0.065 Uiso 1 1 calc R . .
C19 C 0.7970(4) 0.5584(4) 0.2416(4) 0.0401(12) Uani 1 1 d . . .
H19A H 0.8174 0.5621 0.3004 0.048 Uiso 1 1 calc R . .
H19B H 0.7424 0.5805 0.2330 0.048 Uiso 1 1 calc R . .
C26 C 0.7110(3) 0.3185(3) 0.7417(2) 0.0230(8) Uani 1 1 d . . .
H26 H 0.7198 0.3405 0.6876 0.028 Uiso 1 1 calc R . .
C27 C 0.7714(2) 0.40937(16) 0.80370(15) 0.0245(8) Uani 1 1 d G . .
C28 C 0.7979(2) 0.5007(2) 0.77886(16) 0.0335(10) Uani 1 1 d G . .
H28 H 0.7783 0.5052 0.7240 0.040 Uiso 1 1 calc R . .
C29 C 0.8530(3) 0.58537(16) 0.8343(2) 0.0497(14) Uani 1 1 d G . .
H29 H 0.8710 0.6478 0.8173 0.060 Uiso 1 1 calc R . .
C30 C 0.8816(3) 0.5788(2) 0.9146(2) 0.0620(19) Uani 1 1 d G . .
H30 H 0.9192 0.6366 0.9525 0.074 Uiso 1 1 calc R . .
C31 C 0.8552(3) 0.4874(3) 0.93943(14) 0.0630(18) Uani 1 1 d G . .
H31 H 0.8747 0.4829 0.9943 0.076 Uiso 1 1 calc R . .
C32 C 0.8001(3) 0.4027(2) 0.88399(17) 0.0395(11) Uani 1 1 d G . .
H32 H 0.7820 0.3403 0.9010 0.047 Uiso 1 1 calc R . .
C33 C 0.5544(3) 0.2253(3) 0.8434(2) 0.0205(7) Uani 1 1 d . . .
H33 H 0.5980 0.2880 0.8804 0.025 Uiso 1 1 calc R . .
C34 C 0.5937(3) 0.1506(3) 0.8678(3) 0.0278(9) Uani 1 1 d . . .
H34A H 0.5500 0.0860 0.8348 0.033 Uiso 1 1 calc R . .
H34B H 0.6646 0.1720 0.8576 0.033 Uiso 1 1 calc R . .
C35 C 0.5917(4) 0.1415(4) 0.9576(3) 0.0352(10) Uani 1 1 d . . .
H35A H 0.6159 0.0923 0.9725 0.042 Uiso 1 1 calc R . .
H35B H 0.6389 0.2052 0.9906 0.042 Uiso 1 1 calc R . .
C36 C 0.4843(4) 0.1109(4) 0.9758(3) 0.0364(10) Uani 1 1 d . . .
H36A H 0.4386 0.0443 0.9469 0.044 Uiso 1 1 calc R . .
H36B H 0.4857 0.1088 1.0345 0.044 Uiso 1 1 calc R . .
C37 C 0.4425(4) 0.1816(4) 0.9502(3) 0.0313(9) Uani 1 1 d . . .
H37A H 0.4841 0.2466 0.9831 0.038 Uiso 1 1 calc R . .
H37B H 0.3711 0.1580 0.9599 0.038 Uiso 1 1 calc R . .
C38 C 0.4444(3) 0.1913(3) 0.8599(2) 0.0246(8) Uani 1 1 d . . .
H38A H 0.3989 0.1273 0.8266 0.029 Uiso 1 1 calc R . .
H38B H 0.4187 0.2394 0.8449 0.029 Uiso 1 1 calc R . .
C39 C 0.5180(3) 0.3453(3) 0.7277(2) 0.0186(7) Uani 1 1 d . . .
H39 H 0.4416 0.3075 0.7186 0.022 Uiso 1 1 calc R . .
C40 C 0.5417(3) 0.3926(3) 0.6512(2) 0.0224(8) Uani 1 1 d . . .
H40A H 0.6165 0.4341 0.6572 0.027 Uiso 1 1 calc R . .
H40B H 0.5211 0.3408 0.6044 0.027 Uiso 1 1 calc R . .
C41 C 0.4849(3) 0.4550(3) 0.6358(3) 0.0302(9) Uani 1 1 d . . .
H41A H 0.4102 0.4121 0.6234 0.036 Uiso 1 1 calc R . .
H41B H 0.5049 0.4882 0.5882 0.036 Uiso 1 1 calc R . .
C42 C 0.5085(4) 0.5321(3) 0.7089(3) 0.0342(10) Uani 1 1 d . . .
H42A H 0.5816 0.5801 0.7172 0.041 Uiso 1 1 calc R . .
H42B H 0.4664 0.5678 0.6984 0.041 Uiso 1 1 calc R . .
C43 C 0.4860(3) 0.4845(3) 0.7845(3) 0.0300(9) Uani 1 1 d . . .
H43A H 0.4115 0.4418 0.7782 0.036 Uiso 1 1 calc R . .
H43B H 0.5052 0.5360 0.8313 0.036 Uiso 1 1 calc R . .
C44 C 0.5448(3) 0.4238(3) 0.8011(2) 0.0239(8) Uani 1 1 d . . .
H44A H 0.5266 0.3919 0.8496 0.029 Uiso 1 1 calc R . .
H44B H 0.6195 0.4671 0.8117 0.029 Uiso 1 1 calc R . .
C45 C 0.3347(3) 0.0975(3) 0.6593(2) 0.0238(8) Uani 1 1 d . . .
H45 H 0.3193 0.1283 0.7033 0.029 Uiso 1 1 calc R . .
C46 C 0.3426(3) 0.0094(3) 0.6661(3) 0.0257(8) Uani 1 1 d . . .
H46 H 0.3337 -0.0190 0.7145 0.031 Uiso 1 1 calc R . .
C47 C 0.3643(3) -0.0363(3) 0.5989(3) 0.0288(9) Uani 1 1 d . . .
H47 H 0.3688 -0.0962 0.6027 0.035 Uiso 1 1 calc R . .
C48 C 0.3788(3) 0.0048(3) 0.5281(3) 0.0307(10) Uani 1 1 d . . .
H48 H 0.3914 -0.0275 0.4833 0.037 Uiso 1 1 calc R . .
C49 C 0.3746(3) 0.0953(3) 0.5236(2) 0.0299(9) Uani 1 1 d . . .
H49 H 0.3890 0.1261 0.4768 0.036 Uiso 1 1 calc R . .
C50 C 0.3492(3) 0.1404(3) 0.5879(3) 0.0262(8) Uani 1 1 d . . .
H50 H 0.3421 0.1990 0.5831 0.031 Uiso 1 1 calc R . .
C51 C 0.5075(4) 0.1677(3) 0.2414(3) 0.0345(10) Uani 1 1 d . . .
H51 H 0.4576 0.0994 0.2456 0.041 Uiso 1 1 calc R . .
C52 C 0.2137(4) 0.5809(4) 0.4972(4) 0.0511(14) Uani 1 1 d . . .
H52 H 0.2685 0.6328 0.4745 0.061 Uiso 1 1 calc R . .
C53 C 0.9096(5) 0.1047(4) 0.2107(4) 0.0540(15) Uani 1 1 d . . .
H53 H 0.9225 0.0627 0.2491 0.065 Uiso 1 1 calc R . .
Cl3 Cl 0.59996(7) 0.04921(7) 0.68006(6) 0.0254(2) Uani 1 1 d . . .
Cl4 Cl 0.61256(8) 0.20862(7) 0.55484(6) 0.0304(2) Uani 1 1 d . . .
Cl5 Cl 0.44510(11) 0.21705(11) 0.17484(8) 0.0502(3) Uani 1 1 d . . .
Cl6 Cl 0.61182(11) 0.16248(11) 0.20264(9) 0.0524(3) Uani 1 1 d . . .
Cl7 Cl 0.54777(15) 0.23554(12) 0.33744(9) 0.0618(4) Uani 1 1 d . . .
O1 O 0.7427(3) 0.7495(3) 0.2277(2) 0.0522(10) Uani 1 1 d . . .
H1A H 0.7625 0.7625 0.2780 0.078 Uiso 1 1 calc R . .
O2 O 0.7566(2) 0.2553(2) 0.7491(2) 0.0351(7) Uani 1 1 d . . .
H2 H 0.7184 0.2011 0.7206 0.053 Uiso 1 1 calc R . .
P1 P 0.93306(7) 0.75749(8) 0.23868(6) 0.0213(2) Uani 1 1 d D . .
P2 P 0.56758(7) 0.25254(7) 0.73942(6) 0.01566(18) Uani 1 1 d . . .
Ru2 Ru 0.48402(2) 0.11770(2) 0.632260(17) 0.01578(8) Uani 1 1 d . . .
Ru1A Ru 0.97553(4) 0.80762(5) 0.38207(2) 0.01910(14) Uiso 0.828(3) 1 d PD A 1
Cl1A Cl 0.93615(12) 0.94352(11) 0.35781(9) 0.0357(3) Uiso 0.828(3) 1 d PD A 1
Cl2A Cl 0.79784(10) 0.72101(12) 0.39480(8) 0.0343(3) Uiso 0.828(3) 1 d PD A 1
Ru1B Ru 0.9991(2) 0.8400(2) 0.37668(10) 0.0236(7) Uiso 0.172(3) 1 d PD A 2
Cl1B Cl 0.9742(6) 0.9809(4) 0.3444(5) 0.0409(17) Uiso 0.172(3) 1 d PD A 2
Cl2B Cl 0.8262(4) 0.7711(7) 0.4046(5) 0.0442(18) Uiso 0.172(3) 1 d PD A 2
C20A C 1.1437(4) 0.8728(3) 0.4042(3) 0.0358(9) Uiso 0.828(3) 1 d PDU A 1
H20A H 1.1912 0.9136 0.3739 0.043 Uiso 0.828(3) 1 calc PR A 1
C21A C 1.1124(4) 0.9145(4) 0.4664(3) 0.0363(9) Uiso 0.828(3) 1 d PDU A 1
H21A H 1.1371 0.9835 0.4769 0.044 Uiso 0.828(3) 1 calc PR A 1
C22A C 1.0448(4) 0.8540(3) 0.5132(3) 0.0321(9) Uiso 0.828(3) 1 d PDU A 1
H22A H 1.0265 0.8820 0.5571 0.039 Uiso 0.828(3) 1 calc PR A 1
C23A C 1.0047(4) 0.7516(3) 0.4941(3) 0.0337(9) Uiso 0.828(3) 1 d PDU A 1
H23A H 0.9567 0.7108 0.5241 0.040 Uiso 0.828(3) 1 calc PR A 1
C24A C 1.0339(4) 0.7080(4) 0.4316(3) 0.0322(9) Uiso 0.828(3) 1 d PDU A 1
H24A H 1.0070 0.6388 0.4198 0.039 Uiso 0.828(3) 1 calc PR A 1
C25A C 1.1040(4) 0.7702(3) 0.3874(3) 0.0313(8) Uiso 0.828(3) 1 d PDU A 1
H25A H 1.1249 0.7422 0.3452 0.038 Uiso 0.828(3) 1 calc PR A 1
C20B C 1.1651(8) 0.8949(11) 0.3868(11) 0.0350(12) Uiso 0.172(3) 1 d PGDU A 2
H20B H 1.2085 0.9278 0.3506 0.042 Uiso 0.172(3) 1 calc PR A 2
C21B C 1.1454(10) 0.9484(8) 0.4471(10) 0.0359(12) Uiso 0.172(3) 1 d PGDU A 2
H21B H 1.1753 1.0179 0.4521 0.043 Uiso 0.172(3) 1 calc PR A 2
C22B C 1.0819(13) 0.9002(12) 0.5002(6) 0.0339(12) Uiso 0.172(3) 1 d PGDU A 2
H22B H 1.0684 0.9368 0.5414 0.041 Uiso 0.172(3) 1 calc PR A 2
C23B C 1.0381(13) 0.7986(12) 0.4930(7) 0.0335(11) Uiso 0.172(3) 1 d PGDU A 2
H23B H 0.9947 0.7657 0.5292 0.040 Uiso 0.172(3) 1 calc PR A 2
C24B C 1.0578(13) 0.7451(9) 0.4327(10) 0.0328(11) Uiso 0.172(3) 1 d PGDU A 2
H24B H 1.0279 0.6756 0.4277 0.039 Uiso 0.172(3) 1 calc PR A 2
C25B C 1.1213(11) 0.7933(11) 0.3796(10) 0.0313(8) Uiso 0.172(3) 1 d PGDU A 2
H25B H 1.1348 0.7567 0.3384 0.038 Uiso 0.172(3) 1 calc PR A 2

loop_
_atom_site_aniso_label
_atom_site_aniso_U_11
_atom_site_aniso_U_22
_atom_site_aniso_U_33
_atom_site_aniso_U_23
_atom_site_aniso_U_13
_atom_site_aniso_U_12
Cl8 0.0915(15) 0.1134(17) 0.0788(13) -0.0077(12) -0.0182(11) 0.0646(14)
Cl9 0.160(2) 0.0828(15) 0.133(2) 0.0002(14) -0.0612(19) 0.0794(17)
Cl10 0.0922(15) 0.170(2) 0.0525(10) 0.0133(12) 0.0055(10) 0.0791(16)
Cl11 0.0488(8) 0.0417(7) 0.0865(11) 0.0117(7) 0.0288(8) 0.0169(6)
Cl12 0.0755(12) 0.0724(12) 0.0902(14) -0.0268(10) 0.0132(10) 0.0301(10)
Cl13 0.0513(10) 0.1023(15) 0.0949(15) -0.0416(12) 0.0353(10) -0.0176(10)
C1 0.030(2) 0.043(3) 0.029(2) 0.0002(18) -0.0001(17) 0.027(2)
C2 0.024(2) 0.039(2) 0.029(2) 0.0031(18) 0.0019(16) 0.0236(18)
C3 0.031(2) 0.042(3) 0.032(2) 0.0024(19) -0.0010(18) 0.019(2)
C4 0.042(3) 0.046(3) 0.037(3) -0.008(2) -0.010(2) 0.023(2)
C5 0.050(3) 0.060(3) 0.025(2) -0.006(2) -0.006(2) 0.039(3)
C6 0.041(3) 0.058(3) 0.032(2) 0.013(2) 0.006(2) 0.035(2)
C7 0.031(2) 0.041(3) 0.032(2) 0.0089(19) 0.0041(18) 0.021(2)
C8 0.0221(19) 0.026(2) 0.024(2) 0.0022(16) 0.0022(15) 0.0093(16)
C9 0.026(2) 0.031(2) 0.026(2) 0.0042(17) 0.0084(16) 0.0116(17)
C10 0.034(2) 0.053(3) 0.042(3) 0.019(2) 0.016(2) 0.023(2)
C11 0.039(3) 0.046(3) 0.051(3) 0.022(3) 0.011(2) 0.009(2)
C12 0.034(3) 0.033(3) 0.054(3) 0.016(2) -0.003(2) -0.001(2)
C13 0.033(2) 0.029(2) 0.036(2) 0.0026(18) -0.0007(19) 0.0112(19)
C14 0.0200(18) 0.026(2) 0.029(2) 0.0064(16) 0.0047(16) 0.0123(16)
C15 0.023(2) 0.034(2) 0.034(2) 0.0070(18) 0.0053(17) 0.0169(18)
C16 0.033(2) 0.036(2) 0.037(2) 0.0051(19) 0.0062(19) 0.020(2)
C17 0.056(3) 0.033(3) 0.072(4) 0.019(3) 0.022(3) 0.023(3)
C18 0.034(3) 0.028(3) 0.098(5) 0.016(3) 0.021(3) 0.008(2)
C19 0.029(2) 0.037(3) 0.065(3) 0.019(2) 0.023(2) 0.019(2)
C26 0.0175(17) 0.0214(19) 0.027(2) -0.0034(15) 0.0063(15) 0.0061(15)
C27 0.0149(17) 0.028(2) 0.028(2) -0.0050(16) 0.0022(15) 0.0097(16)
C28 0.020(2) 0.027(2) 0.046(3) -0.0019(19) 0.0025(18) 0.0059(17)
C29 0.029(2) 0.035(3) 0.073(4) -0.019(3) -0.003(2) 0.010(2)
C30 0.040(3) 0.052(4) 0.072(4) -0.036(3) 0.004(3) 0.008(3)
C31 0.045(3) 0.088(5) 0.031(3) -0.015(3) -0.006(2) 0.013(3)
C32 0.032(2) 0.052(3) 0.029(2) 0.001(2) 0.0008(19) 0.014(2)
C33 0.0223(18) 0.029(2) 0.0141(17) 0.0041(14) 0.0043(14) 0.0144(16)
C34 0.029(2) 0.039(2) 0.026(2) 0.0104(17) 0.0098(17) 0.0222(19)
C35 0.037(2) 0.048(3) 0.030(2) 0.017(2) 0.0066(19) 0.026(2)
C36 0.043(3) 0.050(3) 0.025(2) 0.017(2) 0.014(2) 0.025(2)
C37 0.033(2) 0.045(3) 0.024(2) 0.0110(19) 0.0130(18) 0.022(2)
C38 0.0234(19) 0.035(2) 0.0201(19) 0.0084(16) 0.0084(15) 0.0156(17)
C39 0.0167(17) 0.0154(17) 0.0235(19) 0.0015(14) 0.0030(14) 0.0073(14)
C40 0.0223(19) 0.0172(17) 0.026(2) 0.0036(15) 0.0035(15) 0.0073(15)
C41 0.032(2) 0.023(2) 0.036(2) 0.0082(17) 0.0008(18) 0.0132(18)
C42 0.038(2) 0.022(2) 0.046(3) 0.0039(19) 0.003(2) 0.0173(19)
C43 0.027(2) 0.025(2) 0.042(3) -0.0038(18) 0.0044(18) 0.0159(17)
C44 0.0248(19) 0.0243(19) 0.024(2) -0.0029(15) 0.0033(15) 0.0138(16)
C45 0.0188(18) 0.025(2) 0.026(2) -0.0019(16) 0.0025(15) 0.0100(16)
C46 0.0179(18) 0.0230(19) 0.031(2) 0.0043(16) 0.0029(16) 0.0045(15)
C47 0.0180(18) 0.0148(18) 0.047(3) -0.0035(17) -0.0004(17) 0.0039(15)
C48 0.023(2) 0.033(2) 0.028(2) -0.0142(18) -0.0065(16) 0.0105(18)
C49 0.029(2) 0.045(3) 0.0182(19) 0.0060(17) 0.0000(16) 0.020(2)
C50 0.026(2) 0.028(2) 0.028(2) 0.0022(16) -0.0008(16) 0.0165(17)
C51 0.041(3) 0.031(2) 0.033(2) 0.0084(18) 0.0023(19) 0.018(2)
C52 0.047(3) 0.051(3) 0.064(4) 0.036(3) 0.020(3) 0.022(3)
C53 0.063(4) 0.037(3) 0.067(4) 0.015(3) 0.030(3) 0.021(3)
Cl3 0.0264(5) 0.0257(5) 0.0288(5) 0.0034(4) 0.0031(4) 0.0164(4)
Cl4 0.0390(6) 0.0219(5) 0.0311(5) 0.0059(4) 0.0200(4) 0.0100(4)
Cl5 0.0569(8) 0.0647(9) 0.0428(7) 0.0160(6) 0.0058(6) 0.0392(7)
Cl6 0.0510(8) 0.0604(8) 0.0624(9) 0.0254(7) 0.0192(7) 0.0349(7)
Cl7 0.0915(12) 0.0596(9) 0.0404(7) -0.0042(6) -0.0094(7) 0.0463(9)
O1 0.042(2) 0.078(3) 0.045(2) 0.009(2) 0.0099(17) 0.034(2)
O2 0.0274(16) 0.0311(17) 0.046(2) -0.0006(14) 0.0041(14) 0.0139(14)
P1 0.0189(5) 0.0277(5) 0.0204(5) 0.0021(4) 0.0017(4) 0.0138(4)
P2 0.0153(4) 0.0160(4) 0.0160(4) 0.0018(3) 0.0030(3) 0.0073(3)
Ru2 0.01753(15) 0.01474(14) 0.01603(15) 0.00209(10) 0.00340(11) 0.00790(11)

loop_
_atom_type_symbol
_atom_type_description
_atom_type_scat_dispersion_real
_atom_type_scat_dispersion_imag
_atom_type_scat_source
C C 0.0033 0.0016 'International Tables Vol C Tables 4.2.6.8 and 6.1.1.4'
H H 0.0000 0.0000 'International Tables Vol C Tables 4.2.6.8 and 6.1.1.4'
O O 0.0106 0.0060 'International Tables Vol C Tables 4.2.6.8 and 6.1.1.4'
P P 0.1023 0.0942 'International Tables Vol C Tables 4.2.6.8 and 6.1.1.4'
Cl Cl 0.1484 0.1585 'International Tables Vol C Tables 4.2.6.8 and 6.1.1.4'
Ru Ru -1.2594 0.8363 'International Tables Vol C Tables 4.2.6.8 and 6.1.1.4'

loop_
_geom_angle_atom_site_label_1
_geom_angle_atom_site_label_2
_geom_angle_atom_site_label_3
_geom_angle
O1 C1 C2 107.9(3)
O1 C1 P1 111.1(3)
C2 C1 P1 118.1(3)
C3 C2 C7 120.0
C3 C2 C1 120.4(3)
C7 C2 C1 119.6(3)
C4 C3 C2 120.0
C5 C4 C3 120.0
C6 C5 C4 120.0
C5 C6 C7 120.0
C6 C7 C2 120.0
C13 C8 C9 111.1(4)
C13 C8 P1 111.3(3)
C9 C8 P1 116.7(3)
C8 C9 C10 110.8(4)
C11 C10 C9 112.1(4)
C10 C11 C12 110.7(4)
C11 C12 C13 112.0(4)
C8 C13 C12 109.5(4)
C15 C14 C19 108.5(3)
C15 C14 P1 114.5(3)
C19 C14 P1 114.0(3)
C16 C15 C14 110.1(4)
C17 C16 C15 112.3(4)
C16 C17 C18 110.8(4)
C17 C18 C19 111.2(5)
C18 C19 C14 110.3(4)
O2 C26 C27 108.9(3)
O2 C26 P2 111.6(3)
C27 C26 P2 117.1(2)
C28 C27 C32 120.0
C28 C27 C26 118.6(2)
C32 C27 C26 121.4(2)
C29 C28 C27 120.0
C30 C29 C28 120.0
C31 C30 C29 120.0
C30 C31 C32 120.0
C31 C32 C27 120.0
C38 C33 C34 109.1(3)
C38 C33 P2 113.4(3)
C34 C33 P2 113.6(3)
C35 C34 C33 110.1(3)
C36 C35 C34 111.0(4)
C37 C36 C35 111.1(4)
C36 C37 C38 111.1(4)
C33 C38 C37 110.0(3)
C40 C39 C44 110.8(3)
C40 C39 P2 112.1(3)
C44 C39 P2 117.2(3)
C41 C40 C39 110.7(3)
C40 C41 C42 111.7(4)
C43 C42 C41 110.9(4)
C42 C43 C44 111.7(4)
C43 C44 C39 109.7(3)
C46 C45 C50 120.7(4)
C46 C45 Ru2 72.0(2)
C50 C45 Ru2 71.5(2)
C45 C46 C47 118.7(4)
C45 C46 Ru2 70.6(2)
C47 C46 Ru2 71.9(2)
C48 C47 C46 121.5(4)
C48 C47 Ru2 72.6(2)
C46 C47 Ru2 70.6(2)
C47 C48 C49 119.0(4)
C47 C48 Ru2 71.2(2)
C49 C48 Ru2 68.8(2)
C50 C49 C48 120.8(4)
C50 C49 Ru2 71.9(2)
C48 C49 Ru2 73.9(2)
C45 C50 C49 119.2(4)
C45 C50 Ru2 70.9(2)
C49 C50 Ru2 70.4(2)
Cl7 C51 Cl5 111.0(3)
Cl7 C51 Cl6 111.0(3)
Cl5 C51 Cl6 110.1(3)
Cl9 C52 Cl8 111.3(4)
Cl9 C52 Cl10 111.6(4)
Cl8 C52 Cl10 112.4(3)
Cl13 C53 Cl12 110.6(4)
Cl13 C53 Cl11 109.8(4)
Cl12 C53 Cl11 111.7(3)
C14 P1 C8 104.10(18)
C14 P1 C1 105.41(19)
C8 P1 C1 106.5(2)
C14 P1 Ru1A 115.16(14)
C8 P1 Ru1A 112.44(13)
C1 P1 Ru1A 112.40(14)
C14 P1 Ru1B 125.35(16)
C8 P1 Ru1B 102.60(15)
C1 P1 Ru1B 111.27(15)
C33 P2 C39 104.17(17)
C33 P2 C26 104.88(18)
C39 P2 C26 106.47(17)
C33 P2 Ru2 117.24(13)
C39 P2 Ru2 111.05(12)
C26 P2 Ru2 112.17(12)
C49 Ru2 C45 67.81(16)
C49 Ru2 C50 37.67(16)
C45 Ru2 C50 37.56(16)
C49 Ru2 C46 80.03(17)
C45 Ru2 C46 37.37(15)
C50 Ru2 C46 67.63(16)
C49 Ru2 C47 66.55(17)
C45 Ru2 C47 67.01(15)
C50 Ru2 C47 79.01(16)
C46 Ru2 C47 37.49(16)
C49 Ru2 C48 37.28(17)
C45 Ru2 C48 79.26(15)
C50 Ru2 C48 67.23(16)
C46 Ru2 C48 66.97(17)
C47 Ru2 C48 36.24(17)
C49 Ru2 P2 130.96(13)
C45 Ru2 P2 90.10(11)
C50 Ru2 P2 99.57(11)
C46 Ru2 P2 108.80(11)
C47 Ru2 P2 144.50(13)
C48 Ru2 P2 166.80(11)
C49 Ru2 Cl4 85.07(12)
C45 Ru2 Cl4 141.72(11)
C50 Ru2 Cl4 105.36(12)
C46 Ru2 Cl4 162.47(11)
C47 Ru2 Cl4 126.95(12)
C48 Ru2 Cl4 95.55(13)
P2 Ru2 Cl4 87.95(3)
C49 Ru2 Cl3 137.02(12)
C45 Ru2 Cl3 132.48(11)
C50 Ru2 Cl3 165.14(12)
C46 Ru2 Cl3 98.85(11)
C47 Ru2 Cl3 86.45(11)
C48 Ru2 Cl3 102.45(12)
P2 Ru2 Cl3 90.48(3)
Cl4 Ru2 Cl3 85.78(4)
C25A Ru1A C20A 37.55(8)
C25A Ru1A C23A 66.88(18)
C20A Ru1A C23A 79.3(2)
C25A Ru1A C21A 67.45(18)
C20A Ru1A C21A 37.37(8)
C23A Ru1A C21A 66.99(18)
C25A Ru1A C24A 37.48(8)
C20A Ru1A C24A 67.92(18)
C23A Ru1A C24A 37.33(8)
C21A Ru1A C24A 80.2(2)
C25A Ru1A C22A 79.0(2)
C20A Ru1A C22A 66.81(18)
C23A Ru1A C22A 37.01(8)
C21A Ru1A C22A 36.96(8)
C24A Ru1A C22A 67.30(18)
C25A Ru1A P1 90.05(15)
C20A Ru1A P1 102.54(13)
C23A Ru1A P1 139.95(10)
C21A Ru1A P1 135.17(11)
C24A Ru1A P1 105.57(12)
C22A Ru1A P1 168.59(14)
C25A Ru1A Cl2A 134.72(10)
C20A Ru1A Cl2A 163.49(15)
C23A Ru1A Cl2A 84.29(15)
C21A Ru1A Cl2A 132.69(11)
C24A Ru1A Cl2A 99.54(12)
C22A Ru1A Cl2A 98.91(13)
P1 Ru1A Cl2A 90.96(4)
C25A Ru1A Cl1A 139.71(10)
C20A Ru1A Cl1A 104.31(13)
C23A Ru1A Cl1A 131.58(11)
C21A Ru1A Cl1A 86.74(16)
C24A Ru1A Cl1A 165.94(14)
C22A Ru1A Cl1A 99.06(13)
P1 Ru1A Cl1A 87.34(4)
Cl2A Ru1A Cl1A 85.54(5)
C21B Ru1B C20B 37.09(17)
C21B Ru1B C22B 37.09(17)
C20B Ru1B C22B 66.8(3)
C21B Ru1B C25B 66.8(3)
C20B Ru1B C25B 37.09(17)
C22B Ru1B C25B 79.0(4)
C21B Ru1B C23B 66.8(3)
C20B Ru1B C23B 79.0(4)
C22B Ru1B C23B 37.08(17)
C25B Ru1B C23B 66.8(3)
C21B Ru1B C24B 79.0(4)
C20B Ru1B C24B 66.8(3)
C22B Ru1B C24B 66.8(3)
C25B Ru1B C24B 37.08(17)
C23B Ru1B C24B 37.08(17)
C21B Ru1B Cl1B 84.6(5)
C20B Ru1B Cl1B 101.9(5)
C22B Ru1B Cl1B 97.5(5)
C25B Ru1B Cl1B 137.1(5)
C23B Ru1B Cl1B 131.0(5)
C24B Ru1B Cl1B 163.1(5)
C21B Ru1B Cl2B 132.5(5)
C20B Ru1B Cl2B 163.5(5)
C22B Ru1B Cl2B 98.6(5)
C25B Ru1B Cl2B 135.8(5)
C23B Ru1B Cl2B 84.7(5)
C24B Ru1B Cl2B 101.0(5)
Cl1B Ru1B Cl2B 87.1(3)
C21B Ru1B P1 137.5(5)
C20B Ru1B P1 103.7(5)
C22B Ru1B P1 167.5(4)
C25B Ru1B P1 88.6(4)
C23B Ru1B P1 135.7(5)
C24B Ru1B P1 102.4(4)
Cl1B Ru1B P1 92.37(19)
Cl2B Ru1B P1 89.4(2)
C25A C20A C21A 119.5(5)
C25A C20A Ru1A 70.6(3)
C21A C20A Ru1A 71.5(3)
C22A C21A C20A 120.2(5)
C22A C21A Ru1A 72.9(3)
C20A C21A Ru1A 71.1(3)
C21A C22A C23A 119.1(5)
C21A C22A Ru1A 70.1(3)
C23A C22A Ru1A 69.9(3)
C24A C23A C22A 121.8(5)
C24A C23A Ru1A 71.5(3)
C22A C23A Ru1A 73.0(3)
C25A C24A C23A 117.9(5)
C25A C24A Ru1A 70.4(3)
C23A C24A Ru1A 71.2(3)
C24A C25A C20A 121.5(5)
C24A C25A Ru1A 72.1(3)
C20A C25A Ru1A 71.8(3)
C21B C20B C25B 120.0
C21B C20B Ru1B 71.46(9)
C25B C20B Ru1B 71.47(9)
C22B C21B C20B 120.0
C22B C21B Ru1B 71.47(9)
C20B C21B Ru1B 71.46(9)
C21B C22B C23B 120.0
C21B C22B Ru1B 71.45(9)
C23B C22B Ru1B 71.47(9)
C22B C23B C24B 120.0
C22B C23B Ru1B 71.45(9)
C24B C23B Ru1B 71.46(9)
C25B C24B C23B 120.0
C25B C24B Ru1B 71.45(9)
C23B C24B Ru1B 71.46(9)
C24B C25B C20B 120.0
C24B C25B Ru1B 71.47(9)
C20B C25B Ru1B 71.44(9)

loop_
_geom_bond_atom_site_label_1
_geom_bond_atom_site_label_2
_geom_bond_distance
Cl8 C52 1.738(7)
Cl9 C52 1.728(6)
Cl10 C52 1.751(7)
Cl11 C53 1.761(6)
Cl12 C53 1.752(6)
Cl13 C53 1.718(7)
C1 O1 1.377(6)
C1 C2 1.518(5)
C1 P1 1.901(4)
C2 C3 1.3900
C2 C7 1.3900
C3 C4 1.3900
C4 C5 1.3900
C5 C6 1.3900
C6 C7 1.3900
C8 C13 1.535(6)
C8 C9 1.537(6)
C8 P1 1.855(4)
C9 C10 1.539(6)
C10 C11 1.511(8)
C11 C12 1.527(8)
C12 C13 1.538(7)
C14 C15 1.534(5)
C14 C19 1.541(6)
C14 P1 1.843(4)
C15 C16 1.528(6)
C16 C17 1.524(7)
C17 C18 1.525(8)
C18 C19 1.526(7)
C26 O2 1.391(5)
C26 C27 1.517(4)
C26 P2 1.896(4)
C27 C28 1.3900
C27 C32 1.3900
C28 C29 1.3900
C29 C30 1.3900
C30 C31 1.3900
C31 C32 1.3900
C33 C38 1.538(5)
C33 C34 1.538(5)
C33 P2 1.847(4)
C34 C35 1.535(6)
C35 C36 1.518(7)
C36 C37 1.512(6)
C37 C38 1.544(6)
C39 C40 1.533(5)
C39 C44 1.540(5)
C39 P2 1.857(4)
C40 C41 1.523(5)
C41 C42 1.532(6)
C42 C43 1.518(7)
C43 C44 1.527(5)
C45 C46 1.407(6)
C45 C50 1.411(6)
C45 Ru2 2.187(4)
C46 C47 1.424(6)
C46 Ru2 2.206(4)
C47 C48 1.389(7)
C47 Ru2 2.224(4)
C48 C49 1.413(6)
C48 Ru2 2.242(4)
C49 C50 1.412(6)
C49 Ru2 2.176(4)
C50 Ru2 2.195(4)
C51 Cl7 1.740(5)
C51 Cl5 1.764(5)
C51 Cl6 1.765(5)
Cl3 Ru2 2.4308(10)
Cl4 Ru2 2.4170(10)
P1 Ru1A 2.3992(11)
P1 Ru1B 2.4265(17)
P2 Ru2 2.3932(9)
Ru1A C25A 2.179(5)
Ru1A C20A 2.195(6)
Ru1A C23A 2.197(6)
Ru1A C21A 2.201(6)
Ru1A C24A 2.202(6)
Ru1A C22A 2.237(5)
Ru1A Cl2A 2.4118(13)
Ru1A Cl1A 2.4236(13)
Ru1B C21B 2.185(10)
Ru1B C20B 2.185(9)
Ru1B C22B 2.186(9)
Ru1B C25B 2.186(9)
Ru1B C23B 2.186(9)
Ru1B C24B 2.186(9)
Ru1B Cl1B 2.415(2)
Ru1B Cl2B 2.418(2)
C20A C25A 1.408(3)
C20A C21A 1.408(3)
C21A C22A 1.407(3)
C22A C23A 1.408(3)
C23A C24A 1.408(3)
C24A C25A 1.407(3)
C20B C21B 1.3900
C20B C25B 1.3900
C21B C22B 1.3900
C22B C23B 1.3900
C23B C24B 1.3900
C24B C25B 1.3900

loop_
_platon_squeeze_void_nr
_platon_squeeze_void_average_x
_platon_squeeze_void_average_y
_platon_squeeze_void_average_z
_platon_squeeze_void_volume
_platon_squeeze_void_count_electrons
1 0.262 0.248 0.371 136.9 52.6
2 0.406 0.581 -0.027 18.8 0.4
3 0.738 0.752 0.629 136.9 52.1
4 0.593 0.419 0.027 18.8 0.5
